data_7217640
loop_
_publ_author_name
'Franco, Chris Hebert J.'
'Aglio, Renata C.'
'Corr\^ea, Charlane Cimini'
'Diniz, Renata'

_publ_section_title
;
 Preparation and topological properties of two structures with
 p-sulfobenzoic ligand and Zn2+ and Mn2+ ions.
;
_journal_name_full 'RSC Advances'
_journal_paper_doi 10.1039/C4RA07629J
_journal_year 2014
_chemical_formula_sum 'C28 H32 K2 Mn O26 S4'
_chemical_formula_weight 1045.92
_chemical_name_systematic
;
 ?
;
_space_group_IT_number 2
_symmetry_cell_setting triclinic
_symmetry_space_group_name_Hall '-P 1'
_symmetry_space_group_name_H-M 'P -1'
_atom_sites_solution_hydrogens geom
_atom_sites_solution_primary direct
_atom_sites_solution_secondary difmap
_audit_creation_date 2014-04-08T14:16:33-00:00
_audit_creation_method 'WinGX routine CIF_UPDATE'
_cell_angle_alpha 99.084(6)
_cell_angle_beta 95.358(5)
_cell_angle_gamma 106.090(6)
_cell_formula_units_Z 1
_cell_length_a 8.0550(5)
_cell_length_b 10.1520(7)
_cell_length_c 12.5410(8)
_cell_measurement_reflns_used 2161
_cell_measurement_temperature 293(2)
_cell_measurement_theta_max 29.5016
_cell_measurement_theta_min 2.1232
_cell_volume 962.78(12)
_computing_cell_refinement
;
        CrysAlisPro, Agilent Technologies,
        Version 1.171.35.21 (release 20-01-2012 CrysAlis171 .NET)
        (compiled Jan 23 2012,18:06:46)
;
_computing_data_collection
;
        CrysAlisPro, Agilent Technologies,
        Version 1.171.35.21 (release 20-01-2012 CrysAlis171 .NET)
        (compiled Jan 23 2012,18:06:46)
;
_computing_data_reduction
;
        CrysAlisPro, Agilent Technologies,
        Version 1.171.35.21 (release 20-01-2012 CrysAlis171 .NET)
        (compiled Jan 23 2012,18:06:46)
;
_computing_structure_refinement 'SHELXL-97 (Sheldrick, 1997)'
_diffrn_ambient_temperature 293(2)
_diffrn_detector_area_resol_mean 10.4186
_diffrn_measured_fraction_theta_full 1
_diffrn_measured_fraction_theta_max 1
_diffrn_measurement_device_type 'Xcalibur, Atlas, Gemini ultra'
_diffrn_measurement_method '\w scans'
_diffrn_orient_matrix_UB_11 -0.0894662
_diffrn_orient_matrix_UB_12 -0.0359171
_diffrn_orient_matrix_UB_13 -0.0187297
_diffrn_orient_matrix_UB_21 -0.0189501
_diffrn_orient_matrix_UB_22 0.0127552
_diffrn_orient_matrix_UB_23 0.0541115
_diffrn_orient_matrix_UB_31 -0.0146977
_diffrn_orient_matrix_UB_32 0.0635434
_diffrn_orient_matrix_UB_33 -0.0084827
_diffrn_radiation_monochromator graphite
_diffrn_radiation_type MoK\a
_diffrn_radiation_wavelength 0.71073
_diffrn_reflns_av_R_equivalents 0.0577
_diffrn_reflns_av_unetI/netI 0.0771
_diffrn_reflns_limit_h_max 10
_diffrn_reflns_limit_h_min -10
_diffrn_reflns_limit_k_max 12
_diffrn_reflns_limit_k_min -12
_diffrn_reflns_limit_l_max 15
_diffrn_reflns_limit_l_min -15
_diffrn_reflns_number 12756
_diffrn_reflns_theta_full 25
_diffrn_reflns_theta_max 26.37
_diffrn_reflns_theta_min 2.13
_exptl_absorpt_coefficient_mu 0.876
_exptl_absorpt_correction_T_max 1
_exptl_absorpt_correction_T_min 0.87422
_exptl_absorpt_correction_type multi-scan
_exptl_absorpt_process_details
;
        CrysAlisPro, Agilent Technologies,
        Version 1.171.35.21 (release 20-01-2012 CrysAlis171 .NET)
        (compiled Jan 23 2012,18:06:46)
        Empirical absorption correction using spherical harmonics,
 implemented in SCALE3 ABSPACK scaling algorithm.
;
_exptl_crystal_colour colorless
_exptl_crystal_density_diffrn 1.804
_exptl_crystal_density_method 'not measured'
_exptl_crystal_description prism
_exptl_crystal_F_000 535
_exptl_crystal_size_max 0.682
_exptl_crystal_size_mid 0.272
_exptl_crystal_size_min 0.179
_refine_diff_density_max 0.708
_refine_diff_density_min -0.45
_refine_diff_density_rms 0.1
_refine_ls_extinction_method none
_refine_ls_goodness_of_fit_ref 1.079
_refine_ls_hydrogen_treatment mixed
_refine_ls_matrix_type full
_refine_ls_number_parameters 285
_refine_ls_number_reflns 3938
_refine_ls_number_restraints 0
_refine_ls_restrained_S_all 1.079
_refine_ls_R_factor_all 0.0904
_refine_ls_R_factor_gt 0.0484
_refine_ls_shift/su_max 0
_refine_ls_shift/su_mean 0
_refine_ls_structure_factor_coef Fsqd
_refine_ls_weighting_details 'calc w=1/[\s^2^(Fo^2^)+(0.0258P)^2^+1.1469P] where P=(Fo^2^+2Fc^2^)/3'
_refine_ls_weighting_scheme calc
_refine_ls_wR_factor_gt 0.0862
_refine_ls_wR_factor_ref 0.1117
_reflns_number_gt 2650
_reflns_number_total 3938
_reflns_threshold_expression >2sigma(I)
_cod_data_source_file c4ra07629j1.cif
_cod_data_source_block f4ab25
_cod_original_cell_volume 962.78(11)
_cod_database_code 7217640

loop_
_symmetry_equiv_pos_as_xyz
'x, y, z'
'-x, -y, -z'

loop_
_atom_site_label
_atom_site_type_symbol
_atom_site_fract_x
_atom_site_fract_y
_atom_site_fract_z
_atom_site_U_iso_or_equiv
_atom_site_adp_type
_atom_site_occupancy
_atom_site_symmetry_multiplicity
_atom_site_calc_flag
_atom_site_refinement_flags
Mn1 Mn 1 0.5 1 0.0185(2) Uani 1 2 d S
K1 K 0.37321(13) 0.07616(10) 0.09614(7) 0.0340(3) Uani 1 1 d .
S1 S 0.58666(12) 0.29752(10) 0.87153(7) 0.0203(2) Uani 1 1 d .
S2 S 0.96326(14) 0.22353(10) 1.12957(8) 0.0276(3) Uani 1 1 d .
O1 O 0.4101(4) 0.1066(3) 0.3225(2) 0.0412(8) Uani 1 1 d .
O2 O 0.1578(4) -0.0053(3) 0.3720(3) 0.0387(8) Uani 1 1 d .
O3 O 0.5651(4) 0.1771(3) 0.9220(2) 0.0347(7) Uani 1 1 d .
O4 O 0.4787(4) 0.3833(3) 0.9099(2) 0.0418(8) Uani 1 1 d .
O5 O 0.7683(3) 0.3816(3) 0.8794(2) 0.0329(7) Uani 1 1 d .
O6 O 1.0921(4) 0.3910(3) 1.6795(2) 0.0390(8) Uani 1 1 d .
O7 O 1.3437(4) 0.5181(4) 1.6388(3) 0.0443(9) Uani 1 1 d .
O8 O 0.9125(3) 0.3403(3) 1.0961(2) 0.0248(6) Uani 1 1 d .
O9 O 1.1150(5) 0.2060(4) 1.0820(2) 0.0548(10) Uani 1 1 d .
O10 O 0.8177(5) 0.0985(3) 1.1124(2) 0.0552(10) Uani 1 1 d .
O11 O 1.1313(3) 0.3819(3) 0.8967(2) 0.0250(6) Uani 1 1 d .
H11A H 1.2295 0.3798 0.9202 0.037 Uiso 1 1 d R
H11B H 1.1212 0.3854 0.8305 0.037 Uiso 1 1 d R
O12 O 0.0571(4) -0.0878(3) 0.1588(2) 0.0388(8) Uani 1 1 d .
H12B H 0.0256 -0.1719 0.1365 0.058 Uiso 1 1 d R
H12A H -0.0083 -0.0444 0.1343 0.058 Uiso 1 1 d R
O13 O 0.5742(4) 0.3603(3) 0.1552(2) 0.0331(7) Uani 1 1 d .
H13B H 0.5238 0.4038 0.1199 0.05 Uiso 1 1 d R
H13A H 0.662 0.3478 0.129 0.05 Uiso 1 1 d R
C1 C 0.3199(5) 0.0781(4) 0.3926(3) 0.0267(9) Uani 1 1 d .
C2 C 0.3824(5) 0.1314(4) 0.5115(3) 0.0205(8) Uani 1 1 d .
C3 C 0.5516(5) 0.2148(5) 0.5436(3) 0.0308(10) Uani 1 1 d .
H3 H 0.6224 0.2382 0.4908 0.037 Uiso 1 1 calc R
C4 C 0.6189(5) 0.2646(4) 0.6526(3) 0.0308(10) Uani 1 1 d .
H4 H 0.7349 0.3184 0.673 0.037 Uiso 1 1 calc R
C5 C 0.5122(5) 0.2337(4) 0.7306(3) 0.0195(8) Uani 1 1 d .
C6 C 0.3403(5) 0.1500(4) 0.6993(3) 0.0309(10) Uani 1 1 d .
H6 H 0.2686 0.1279 0.7519 0.037 Uiso 1 1 calc R
C7 C 0.2763(5) 0.1000(4) 0.5901(3) 0.0303(10) Uani 1 1 d .
H7 H 0.161 0.0448 0.5692 0.036 Uiso 1 1 calc R
C8 C 1.1879(5) 0.4268(4) 1.6130(3) 0.0271(9) Uani 1 1 d .
C9 C 1.1368(5) 0.3735(4) 1.4934(3) 0.0228(9) Uani 1 1 d .
C10 C 1.2482(5) 0.4151(5) 1.4198(3) 0.0344(11) Uani 1 1 d .
H10 H 1.3594 0.4764 1.4447 0.041 Uiso 1 1 calc R
C11 C 1.1952(6) 0.3664(5) 1.3093(3) 0.0344(11) Uani 1 1 d .
H11 H 1.2712 0.3936 1.26 0.041 Uiso 1 1 calc R
C12 C 1.0296(5) 0.2774(4) 1.2722(3) 0.0228(9) Uani 1 1 d .
C13 C 0.9167(5) 0.2330(5) 1.3447(3) 0.0329(10) Uani 1 1 d .
H13 H 0.805 0.1727 1.3194 0.04 Uiso 1 1 calc R
C14 C 0.9727(5) 0.2798(5) 1.4555(3) 0.0342(11) Uani 1 1 d .
H14 H 0.8995 0.2479 1.505 0.041 Uiso 1 1 calc R
H2C H 0.133(6) -0.030(5) 0.308(4) 0.040(14) Uiso 1 1 d .
H7C H 1.365(7) 0.544(5) 1.706(4) 0.063(18) Uiso 1 1 d .

loop_
_atom_site_aniso_label
_atom_site_aniso_U_11
_atom_site_aniso_U_22
_atom_site_aniso_U_33
_atom_site_aniso_U_23
_atom_site_aniso_U_13
_atom_site_aniso_U_12
Mn1 0.0183(4) 0.0190(4) 0.0156(4) 0.0025(3) 0.0011(3) 0.0024(3)
K1 0.0432(6) 0.0289(5) 0.0285(5) 0.0030(4) 0.0084(4) 0.0087(4)
S1 0.0188(5) 0.0237(5) 0.0157(5) -0.0011(4) -0.0013(4) 0.0057(4)
S2 0.0450(7) 0.0227(5) 0.0141(5) 0.0022(4) -0.0022(4) 0.0112(5)
O1 0.0436(19) 0.053(2) 0.0180(16) 0.0005(15) 0.0030(14) 0.0030(16)
O2 0.0326(18) 0.052(2) 0.0173(17) -0.0048(16) -0.0041(14) -0.0016(15)
O3 0.0470(19) 0.0303(17) 0.0237(16) 0.0084(13) 0.0014(13) 0.0058(14)
O4 0.0419(19) 0.054(2) 0.0303(17) -0.0133(15) -0.0022(14) 0.0291(16)
O5 0.0235(15) 0.0425(18) 0.0195(15) 0.0030(13) -0.0058(12) -0.0071(13)
O6 0.0352(18) 0.057(2) 0.0167(15) 0.0020(15) 0.0042(13) 0.0038(15)
O7 0.0331(19) 0.062(2) 0.0207(18) -0.0046(17) 0.0000(14) -0.0058(16)
O8 0.0296(15) 0.0238(15) 0.0224(14) 0.0092(12) 0.0012(12) 0.0083(12)
O9 0.074(3) 0.087(3) 0.0222(17) -0.0001(17) 0.0070(16) 0.060(2)
O10 0.089(3) 0.0232(17) 0.0281(18) 0.0054(14) -0.0142(17) -0.0169(17)
O11 0.0245(15) 0.0350(16) 0.0172(14) 0.0076(12) 0.0032(11) 0.0101(13)
O12 0.055(2) 0.0265(17) 0.0258(16) 0.0004(13) -0.0045(14) 0.0031(15)
O13 0.0309(16) 0.0411(18) 0.0231(16) 0.0028(14) 0.0042(12) 0.0057(14)
C1 0.031(2) 0.029(2) 0.021(2) 0.0034(19) 0.0022(19) 0.0122(19)
C2 0.021(2) 0.023(2) 0.0157(19) 0.0006(17) -0.0004(16) 0.0064(17)
C3 0.022(2) 0.046(3) 0.020(2) 0.004(2) 0.0060(17) 0.004(2)
C4 0.017(2) 0.040(3) 0.026(2) 0.002(2) -0.0006(17) -0.0012(19)
C5 0.018(2) 0.022(2) 0.0156(19) 0.0003(16) -0.0040(15) 0.0052(16)
C6 0.022(2) 0.044(3) 0.023(2) 0.006(2) 0.0069(18) 0.002(2)
C7 0.022(2) 0.038(3) 0.021(2) 0.0005(19) -0.0021(17) -0.0030(19)
C8 0.026(2) 0.034(2) 0.018(2) -0.0018(19) -0.0015(18) 0.0092(19)
C9 0.026(2) 0.029(2) 0.0150(19) 0.0042(17) 0.0016(16) 0.0114(18)
C10 0.025(2) 0.045(3) 0.022(2) 0.004(2) 0.0003(18) -0.005(2)
C11 0.033(2) 0.043(3) 0.021(2) 0.008(2) 0.0074(18) 0.000(2)
C12 0.033(2) 0.018(2) 0.017(2) 0.0019(17) -0.0001(17) 0.0095(18)
C13 0.029(2) 0.042(3) 0.019(2) 0.005(2) -0.0023(18) 0.000(2)
C14 0.025(2) 0.051(3) 0.023(2) 0.009(2) 0.0076(18) 0.004(2)

loop_
_atom_type_symbol
_atom_type_description
_atom_type_scat_dispersion_real
_atom_type_scat_dispersion_imag
_atom_type_scat_source
C C 0.0033 0.0016 'International Tables Vol C Tables 4.2.6.8 and 6.1.1.4'
H H 0 0 'International Tables Vol C Tables 4.2.6.8 and 6.1.1.4'
O O 0.0106 0.006 'International Tables Vol C Tables 4.2.6.8 and 6.1.1.4'
S S 0.1246 0.1234 'International Tables Vol C Tables 4.2.6.8 and 6.1.1.4'
Mn Mn 0.3368 0.7283 'International Tables Vol C Tables 4.2.6.8 and 6.1.1.4'
K K 0.2009 0.2494 'International Tables Vol C Tables 4.2.6.8 and 6.1.1.4'

loop_
_geom_angle_atom_site_label_1
_geom_angle_atom_site_label_2
_geom_angle_atom_site_label_3
_geom_angle
_geom_angle_site_symmetry_1
_geom_angle_site_symmetry_3
O11 Mn1 O11 180.0000(10) 2_767 .
O11 Mn1 O8 84.78(9) 2_767 .
O11 Mn1 O8 95.22(9) . .
O11 Mn1 O8 95.22(9) 2_767 2_767
O11 Mn1 O8 84.78(9) . 2_767
O8 Mn1 O8 180.0000(10) . 2_767
O11 Mn1 O5 83.41(10) 2_767 2_767
O11 Mn1 O5 96.59(10) . 2_767
O8 Mn1 O5 93.81(10) . 2_767
O8 Mn1 O5 86.19(10) 2_767 2_767
O11 Mn1 O5 96.59(10) 2_767 .
O11 Mn1 O5 83.41(10) . .
O8 Mn1 O5 86.19(10) . .
O8 Mn1 O5 93.81(10) 2_767 .
O5 Mn1 O5 180.0000(10) 2_767 .
O3 K1 O9 144.11(11) 2_656 1_454
O3 K1 O1 90.64(9) 2_656 .
O9 K1 O1 95.01(9) 1_454 .
O3 K1 O13 136.69(9) 2_656 .
O9 K1 O13 79.14(10) 1_454 .
O1 K1 O13 80.37(9) . .
O3 K1 O12 79.60(9) 2_656 .
O9 K1 O12 69.15(10) 1_454 .
O1 K1 O12 70.52(9) . .
O13 K1 O12 134.01(8) . .
O3 K1 O10 71.80(9) 2_656 2_656
O9 K1 O10 84.15(10) 1_454 2_656
O1 K1 O10 145.60(10) . 2_656
O13 K1 O10 132.55(8) . 2_656
O12 K1 O10 77.20(9) . 2_656
O3 K1 O3 98.05(8) 2_656 1_554
O9 K1 O3 99.67(9) 1_454 1_554
O1 K1 O3 140.67(9) . 1_554
O13 K1 O3 67.07(8) . 1_554
O12 K1 O3 148.76(8) . 1_554
O10 K1 O3 72.58(9) 2_656 1_554
O3 K1 K1 51.51(6) 2_656 2_655
O9 K1 K1 136.61(7) 1_454 2_655
O1 K1 K1 128.29(8) . 2_655
O13 K1 K1 103.03(7) . 2_655
O12 K1 K1 122.92(7) . 2_655
O10 K1 K1 62.26(8) 2_656 2_655
O3 K1 K1 46.54(6) 1_554 2_655
O3 K1 H12A 93 2_656 .
O9 K1 H12A 54 1_454 .
O1 K1 H12A 78.2 . .
O13 K1 H12A 125.5 . .
O12 K1 H12A 15.7 . .
O10 K1 H12A 73.6 2_656 .
O3 K1 H12A 138.8 1_554 .
K1 K1 H12A 129.3 2_655 .
O3 K1 H13A 122.8 2_656 .
O9 K1 H13A 92.9 1_454 .
O1 K1 H13A 87.3 . .
O13 K1 H13A 16.1 . .
O12 K1 H13A 149.3 . .
O10 K1 H13A 127.1 2_656 .
O3 K1 H13A 55.9 1_554 .
K1 K1 H13A 87.3 2_655 .
H12A K1 H13A 141.6 . .
O3 S1 O4 112.40(19) . .
O3 S1 O5 113.83(17) . .
O4 S1 O5 111.10(19) . .
O3 S1 C5 106.60(17) . .
O4 S1 C5 106.47(17) . .
O5 S1 C5 105.83(17) . .
O10 S2 O9 114.7(2) . .
O10 S2 O8 112.06(19) . .
O9 S2 O8 110.90(18) . .
O10 S2 C12 107.26(19) . .
O9 S2 C12 106.82(19) . .
O8 S2 C12 104.37(16) . .
C1 O1 K1 138.6(3) . .
C1 O2 H2C 108(3) . .
S1 O3 K1 142.96(17) . 2_656
S1 O3 K1 134.70(16) . 1_556
K1 O3 K1 81.95(8) 2_656 1_556
S1 O5 Mn1 141.73(16) . .
C8 O7 H7C 109(4) . .
S2 O8 Mn1 139.19(16) . .
S2 O9 K1 143.0(2) . 1_656
S2 O10 K1 127.92(17) . 2_656
Mn1 O11 H11A 119 . .
Mn1 O11 H11B 117.4 . .
H11A O11 H11B 112.1 . .
K1 O12 H12B 118.3 . .
K1 O12 H12A 96.2 . .
H12B O12 H12A 115.3 . .
K1 O13 H13B 106.4 . .
K1 O13 H13A 94.6 . .
H13B O13 H13A 112.7 . .
O1 C1 O2 123.7(4) . .
O1 C1 C2 123.3(4) . .
O2 C1 C2 113.0(4) . .
C3 C2 C7 119.1(3) . .
C3 C2 C1 118.5(3) . .
C7 C2 C1 122.4(3) . .
C2 C3 C4 121.4(4) . .
C2 C3 H3 119.3 . .
C4 C3 H3 119.3 . .
C5 C4 C3 119.2(4) . .
C5 C4 H4 120.4 . .
C3 C4 H4 120.4 . .
C4 C5 C6 120.0(3) . .
C4 C5 S1 122.0(3) . .
C6 C5 S1 118.0(3) . .
C7 C6 C5 119.8(4) . .
C7 C6 H6 120.1 . .
C5 C6 H6 120.1 . .
C6 C7 C2 120.4(4) . .
C6 C7 H7 119.8 . .
C2 C7 H7 119.8 . .
O6 C8 O7 123.8(4) . .
O6 C8 C9 122.9(4) . .
O7 C8 C9 113.3(4) . .
C10 C9 C14 119.4(4) . .
C10 C9 C8 121.8(4) . .
C14 C9 C8 118.9(4) . .
C11 C10 C9 120.3(4) . .
C11 C10 H10 119.9 . .
C9 C10 H10 119.9 . .
C12 C11 C10 119.9(4) . .
C12 C11 H11 120 . .
C10 C11 H11 120 . .
C11 C12 C13 120.7(4) . .
C11 C12 S2 118.5(3) . .
C13 C12 S2 120.8(3) . .
C12 C13 C14 118.9(4) . .
C12 C13 H13 120.6 . .
C14 C13 H13 120.6 . .
C13 C14 C9 120.8(4) . .
C13 C14 H14 119.6 . .
C9 C14 H14 119.6 . .

loop_
_geom_bond_atom_site_label_1
_geom_bond_atom_site_label_2
_geom_bond_distance
_geom_bond_site_symmetry_2
Mn1 O11 2.169(2) 2_767
Mn1 O11 2.169(2) .
Mn1 O8 2.173(2) .
Mn1 O8 2.173(2) 2_767
Mn1 O5 2.207(3) 2_767
Mn1 O5 2.207(3) .
K1 O3 2.730(3) 2_656
K1 O9 2.760(3) 1_454
K1 O1 2.785(3) .
K1 O13 2.830(3) .
K1 O12 2.883(3) .
K1 O10 2.936(3) 2_656
K1 O3 2.944(3) 1_554
K1 K1 3.7245(18) 2_655
K1 H12A 3.0894 .
K1 H13A 3.0158 .
S1 O3 1.440(3) .
S1 O4 1.453(3) .
S1 O5 1.460(3) .
S1 C5 1.769(4) .
S2 O10 1.440(3) .
S2 O9 1.451(3) .
S2 O8 1.463(3) .
S2 C12 1.771(4) .
O1 C1 1.211(5) .
O2 C1 1.320(5) .
O2 H2C 0.79(4) .
O3 K1 2.730(3) 2_656
O3 K1 2.944(3) 1_556
O6 C8 1.218(5) .
O7 C8 1.313(5) .
O7 H7C 0.83(5) .
O9 K1 2.760(3) 1_656
O10 K1 2.936(3) 2_656
O11 H11A 0.8247 .
O11 H11B 0.8337 .
O12 H12B 0.8137 .
O12 H12A 0.8412 .
O13 H13B 0.8267 .
O13 H13A 0.8392 .
C1 C2 1.492(5) .
C2 C3 1.374(5) .
C2 C7 1.382(5) .
C3 C4 1.382(5) .
C3 H3 0.93 .
C4 C5 1.378(5) .
C4 H4 0.93 .
C5 C6 1.391(5) .
C6 C7 1.380(5) .
C6 H6 0.93 .
C7 H7 0.93 .
C8 C9 1.489(5) .
C9 C10 1.380(5) .
C9 C14 1.386(6) .
C10 C11 1.379(5) .
C10 H10 0.93 .
C11 C12 1.377(6) .
C11 H11 0.93 .
C12 C13 1.383(5) .
C13 C14 1.384(5) .
C13 H13 0.93 .
C14 H14 0.93 .

loop_
_geom_contact_atom_site_label_1
_geom_contact_atom_site_label_2
_geom_contact_distance
_geom_contact_site_symmetry_1
_geom_contact_site_symmetry_2
_geom_contact_publ_flag
O2 O12 2.650(4) . . no
O3 O13 3.192(4) . 1_556 no
O3 O8 3.238(4) . . no
O4 O11 2.784(4) . 1_455 no
O4 O13 2.973(4) . 2_666 no
O5 O11 2.911(4) . . no
O5 O8 2.992(4) . . no
O6 O11 2.731(4) . 1_556 no
O7 O13 2.618(4) . 2_767 no
O8 O11 2.927(4) . 2_767 no
O8 O5 2.992(4) . . no
O8 O13 2.942(4) . 1_556 no
O11 O6 2.732(4) . 1_554 no
O11 O12 2.887(4) . 2_656 no
O11 O8 2.926(4) . 2_767 no
O11 O5 2.911(4) . . no
O11 O4 2.784(4) . 1_655 no
O12 O11 2.887(4) . 2_656 no
O1 H3 2.5200 . . no
O2 H7 2.6800 . 2_556 no
O2 H7 2.4400 . . no
O3 H13A 2.7900 . 1_556 no
O4 H13B 2.5900 . 1_556 no
O4 H11A 2.0100 . 1_455 no
O4 H13B 2.2600 . 2_666 no
O5 H4 2.5400 . . no
O6 H11B 1.9000 . 1_556 no
O6 H14 2.5300 . . no
O6 H4 2.7600 . 1_556 no
O7 H10 2.6900 . 2_868 no
O7 H10 2.4300 . . no
O8 H13A 2.1200 . 1_556 no
O8 H11B 2.8900 . 2_767 no
O9 H12A 2.6700 2_757 2_656 no
O9 H11 2.6500 . . no
O9 H12B 2.8000 . 2_656 no
O9 H12A 2.8600 . 2_656 no
O10 H12A 2.3100 2_757 2_656 no
O10 H13 2.6100 . . no
O11 H12B 2.1100 . 2_656 no
O11 H13A 2.8700 2_766 . no
O12 H2C 1.86(5) . . no
O12 H6 2.9000 2_556 . no
O13 H7C 1.80(5) . 2_767 no
C3 H14 2.8300 . 1_554 no
C3 H10 2.9900 . 2_767 no
C8 H11B 2.9000 . 1_556 no
C14 H3 2.8200 . 1_556 no
H3 C14 2.8200 . 1_554 no
H10 C3 2.9900 . 2_767 no
H10 C4 3.0400 . 2_767 no
H11B C8 2.9000 . 1_554 no
H14 O6 2.5300 . . no

loop_
_geom_hbond_atom_site_label_D
_geom_hbond_atom_site_label_H
_geom_hbond_atom_site_label_A
_geom_hbond_distance_DH
_geom_hbond_distance_HA
_geom_hbond_distance_DA
_geom_hbond_angle_DHA
_geom_hbond_site_symmetry_A
_geom_hbond_publ_flag
O2 H2C O12 0.79(5) 1.86(5) 2.650(4) 176(6) 1_555 yes
O7 H7C O13 0.83(5) 1.80(5) 2.618(4) 167(5) 2_767 yes
O11 H11A O4 0.8300 2.0100 2.784(4) 155.00 1_655 yes
O11 H11B O6 0.8300 1.9000 2.732(4) 179.00 1_554 yes
O12 H12A O10 0.8400 2.3100 3.130(5) 166.00 1_454 yes
O12 H12B O11 0.8100 2.1100 2.887(4) 160.00 2_656 yes
O13 H13A O8 0.8400 2.1200 2.942(4) 168.00 1_554 yes
O13 H13B O4 0.8300 2.5900 3.161(4) 127.00 1_554 yes
O13 H13B O4 0.8300 2.2600 2.973(4) 145.00 2_666 yes
C4 H4 O5 0.9300 2.5400 2.908(4) 104.00 . yes

loop_
_geom_torsion_atom_site_label_1
_geom_torsion_atom_site_label_2
_geom_torsion_atom_site_label_3
_geom_torsion_atom_site_label_4
_geom_torsion
_geom_torsion_site_symmetry_1
_geom_torsion_site_symmetry_2
_geom_torsion_site_symmetry_3
_geom_torsion_site_symmetry_4
_geom_torsion_publ_flag
O8 Mn1 O5 S1 35.3(3) . . . . no
O11 Mn1 O5 S1 131.0(3) . . . . no
O8 Mn1 O5 S1 -144.7(3) 2_767 . . . no
O11 Mn1 O5 S1 -49.0(3) 2_767 . . . no
O5 Mn1 O8 S2 109.0(3) . . . . no
O11 Mn1 O8 S2 26.0(3) . . . . no
O5 Mn1 O8 S2 -71.0(3) 2_767 . . . no
O11 Mn1 O8 S2 -154.0(3) 2_767 . . . no
O12 K1 O3 S1 90.6(3) 1_556 1_556 . . no
O12 K1 O3 K1 -83.19(19) . . 1_554 2_655 no
O13 K1 O3 S1 -48.6(2) . . 1_554 1_554 no
O13 K1 O3 K1 137.60(10) . . 1_554 2_655 no
O9 K1 O3 S1 25.2(2) 1_454 . 1_554 1_554 no
O9 K1 O3 K1 -148.67(9) 1_454 . 1_554 2_655 no
O1 K1 O3 S1 -85.2(3) . . 1_554 1_554 no
O1 K1 O3 K1 100.98(14) . . 1_554 2_655 no
O3 K1 O3 S1 173.8(2) 2_656 . 1_554 1_554 no
O3 K1 O3 K1 0.00(12) 2_655 . . 2_655 no
O10 K1 O3 S1 105.8(2) 2_655 . . . no
O10 K1 O3 K1 -67.99(9) 2_655 . . 2_655 no
O3 K1 O9 S2 -179.7(3) 1_554 . 1_454 1_454 no
O12 K1 O9 S2 30.7(3) . . 1_454 1_454 no
O13 K1 O9 S2 -115.4(3) . . 1_454 1_454 no
O3 K1 O1 C1 167.1(4) 1_554 . . . no
O13 K1 O1 C1 133.2(4) . . . . no
O3 K1 O3 S1 172.8(3) 1_554 . 2_656 2_656 no
O13 K1 O3 S1 107.8(3) . . 2_656 2_656 no
O3 K1 O10 S2 171.6(3) 1_554 . 2_656 2_656 no
O13 K1 O10 S2 -155.8(2) . . 2_656 2_656 no
O4 S1 O3 K1 164.4(3) . . . 2_656 no
O5 S1 O3 K1 122.0(2) . . . 1_556 no
O5 S1 O3 K1 -68.2(3) . . . 2_656 no
C5 S1 O3 K1 -121.7(2) . . . 1_556 no
C5 S1 O3 K1 48.1(3) . . . 2_656 no
O3 S1 O5 Mn1 -58.3(3) . . . . no
O4 S1 O5 Mn1 69.9(3) . . . . no
C5 S1 O5 Mn1 -175.0(3) . . . . no
O9 S2 O8 Mn1 -2.3(3) . . . . no
O10 S2 O8 Mn1 -131.9(2) . . . . no
C12 S2 O8 Mn1 112.4(3) . . . . no
O8 S2 O9 K1 165.6(3) 1_455 1_455 1_455 1_556 no
O10 S2 O9 K1 -66.2(3) 1_455 1_455 1_455 1_556 no
C12 S2 O9 K1 52.5(4) 1_455 1_455 1_455 1_556 no
O8 S2 O10 K1 68.9(3) 1_455 1_455 1_455 2_556 no
O9 S2 O10 K1 -58.7(3) 1_455 1_455 1_455 2_556 no
C12 S2 O10 K1 -177.1(2) 1_455 1_455 1_455 2_556 no
O8 S2 C12 C11 -80.7(4) . . . . no
O8 S2 C12 C13 98.2(4) . . . . no
O9 S2 C12 C11 36.8(4) . . . . no
O9 S2 C12 C13 -144.3(4) . . . . no
O10 S2 C12 C11 160.2(4) . . . . no
O10 S2 C12 C13 -20.9(4) . . . . no
K1 O1 C1 C2 -170.3(3) . . . . no
O1 C1 C2 C7 178.6(4) . . . . no
O2 C1 C2 C3 177.4(4) . . . . no
C1 C2 C3 C4 -178.3(4) . . . . no
O6 C8 C9 C10 -179.6(4) . . . . no
O7 C8 C9 C14 -177.9(4) . . . . no
C8 C9 C10 C11 -178.4(4) . . . . no
C8 C9 C14 C13 176.7(4) . . . . no
C10 C11 C12 S2 177.2(4) . . . . no
S2 C12 C13 C14 -178.8(3) . . . . no
